data_7026725
loop_
_publ_author_name
'Li, Hao-Hong'
'Chen, Zhi-Rong'
'Cheng, Li-Chuan'
'Wang, Yun-Jie'
'Feng, Miao'
'Wang, Min'

_publ_section_title
;
 Hybrid polymeric iodoplumbates constructed from morpholine and its
 derivatives: structures and properties.
;
_journal_issue 45
_journal_name_full 'Dalton transactions (Cambridge, England : 2003)'
_journal_page_first 11000
_journal_page_last 11007
_journal_paper_doi 10.1039/c0dt00622j
_journal_volume 39
_journal_year 2010
_chemical_formula_moiety 'I15 Pb4, 5(C4 H12 N O)'
_chemical_formula_sum 'C20 H60 I15 N5 O5 Pb4'
_chemical_formula_weight 3183.03
_chemical_name_systematic
;
?
;
_space_group_IT_number 62
_symmetry_cell_setting monoclinic
_symmetry_space_group_name_Hall '-P 2ac 2n'
_symmetry_space_group_name_H-M 'P n m a'
_atom_sites_solution_hydrogens geom
_atom_sites_solution_primary direct
_atom_sites_solution_secondary difmap
_audit_creation_method SHELXL-97
_cell_angle_alpha 90.00
_cell_angle_beta 90.00
_cell_angle_gamma 90.00
_cell_formula_units_Z 4
_cell_length_a 34.7456(17)
_cell_length_b 23.7703(10)
_cell_length_c 9.0704(4)
_cell_measurement_reflns_used 25
_cell_measurement_temperature 293(2)
_cell_measurement_theta_max 18
_cell_measurement_theta_min 12
_cell_volume 7491.4(6)
_computing_cell_refinement 'TEXRAY software'
_computing_data_collection 'TEXRAY software (Molecular Structure Corporation, 1999)'
_computing_data_reduction 'TEXSAN (Molecular Structure Corporation, 1999)'
_computing_molecular_graphics 'ORTEX (P.McArdle, 1995)'
_computing_publication_material 'SHELXL-97/2 (Sheldrick,1997)')'
_computing_structure_refinement 'SHELXL-97 (Sheldrick, 1997)'
_computing_structure_solution 'SHELXS-97 (Sheldrick, 1997)'
_diffrn_ambient_temperature 293(2)
_diffrn_detector_area_resol_mean None
_diffrn_measured_fraction_theta_full 0.999
_diffrn_measured_fraction_theta_max 0.999
_diffrn_measurement_device_type 'Rigaku Weissenberg IP'
_diffrn_measurement_method 'scintillation counter'
_diffrn_radiation_monochromator graphite
_diffrn_radiation_source 'rotor target'
_diffrn_radiation_type MoK\a
_diffrn_radiation_wavelength 0.71073
_diffrn_reflns_av_R_equivalents 0.0628
_diffrn_reflns_av_sigmaI/netI 0.0400
_diffrn_reflns_limit_h_max 44
_diffrn_reflns_limit_h_min -45
_diffrn_reflns_limit_k_max 30
_diffrn_reflns_limit_k_min -30
_diffrn_reflns_limit_l_max 11
_diffrn_reflns_limit_l_min -10
_diffrn_reflns_number 52697
_diffrn_reflns_theta_full 27.48
_diffrn_reflns_theta_max 27.48
_diffrn_reflns_theta_min 2.08
_diffrn_standards_decay_% 'not measured'
_diffrn_standards_interval_count 'not measured'
_diffrn_standards_interval_time 'not measured'
_diffrn_standards_number None
_exptl_absorpt_coefficient_mu 15.168
_exptl_absorpt_correction_T_max 1.00
_exptl_absorpt_correction_T_min 0.25
_exptl_absorpt_correction_type multi-scan
_exptl_absorpt_process_details 'TEXRAY software (Molecular Structure Corporation, 1999)'
_exptl_crystal_colour Colourless
_exptl_crystal_density_diffrn 2.822
_exptl_crystal_density_method 'not measured'
_exptl_crystal_description Parallelepiped
_exptl_crystal_F_000 5512
_exptl_crystal_size_max 0.30
_exptl_crystal_size_mid 0.23
_exptl_crystal_size_min 0.20
_refine_diff_density_max 2.776
_refine_diff_density_min -2.039
_refine_diff_density_rms 0.289
_refine_ls_extinction_method none
_refine_ls_goodness_of_fit_ref 1.165
_refine_ls_hydrogen_treatment constr
_refine_ls_matrix_type full
_refine_ls_number_parameters 229
_refine_ls_number_reflns 8775
_refine_ls_number_restraints 0
_refine_ls_restrained_S_all 1.165
_refine_ls_R_factor_all 0.0729
_refine_ls_R_factor_gt 0.0651
_refine_ls_shift/su_max 0.007
_refine_ls_shift/su_mean 0.000
_refine_ls_structure_factor_coef Fsqd
_refine_ls_weighting_details 'calc w=1/[\s^2^(Fo^2^)+(0.1035P)^2^+44.0815P] where P=(Fo^2^+2Fc^2^)/3'
_refine_ls_weighting_scheme calc
_refine_ls_wR_factor_gt 0.1933
_refine_ls_wR_factor_ref 0.1992
_reflns_number_gt 7859
_reflns_number_total 8775
_reflns_threshold_expression >2sigma(I)
_cod_data_source_file c0dt00622j.txt
_cod_data_source_block wyj001
_cod_depositor_comments
;
The following automatic conversions were performed:

'_symmetry_cell_setting' value 'Monoclinic' changed to 'monoclinic'
according to /home/saulius/struct/CIF-dictionaries/cif_core.dic
dictionary named 'cif_core.dic' version 2.4.2 from
2011-04-26.

'_exptl_absorpt_correction_type' value 'Multi-scan'
changed to 'multi-scan' according to
/home/saulius/struct/CIF-dictionaries/cif_core.dic dictionary named
'cif_core.dic' version 2.4.2 from 2011-04-26.

Automatic conversion script
Id: cif_fix_values 1891 2012-01-12 08:04:46Z andrius 
;
_cod_original_sg_symbol_Hall -P2ac2n
_cod_original_sg_symbol_H-M Pnma
_cod_database_code 7026725

loop_
_symmetry_equiv_pos_as_xyz
'x, y, z'
'-x+1/2, -y, z+1/2'
'-x, y+1/2, -z'
'x+1/2, -y+1/2, -z+1/2'
'-x, -y, -z'
'x-1/2, y, -z-1/2'
'x, -y-1/2, z'
'-x-1/2, y-1/2, z-1/2'

loop_
_atom_site_label
_atom_site_type_symbol
_atom_site_fract_x
_atom_site_fract_y
_atom_site_fract_z
_atom_site_U_iso_or_equiv
_atom_site_adp_type
_atom_site_occupancy
_atom_site_symmetry_multiplicity
_atom_site_calc_flag
_atom_site_refinement_flags
Pb1 Pb 0.116358(14) 0.661672(18) 0.15933(5) 0.04281(15) Uani 1 1 d .
Pb2 Pb 0.123302(15) 0.48896(2) 0.18651(6) 0.04872(16) Uani 1 1 d .
I1 I 0.04320(3) 0.7500 0.12191(15) 0.0494(3) Uani 1 2 d S
I2 I 0.07930(3) 0.57181(4) -0.06533(10) 0.0547(2) Uani 1 1 d .
I3 I 0.19202(3) 0.58681(4) 0.15220(11) 0.0552(2) Uani 1 1 d .
I4 I 0.08539(3) 0.58477(4) 0.42171(10) 0.0553(2) Uani 1 1 d .
I5 I 0.15260(4) 0.7500 -0.08570(15) 0.0575(3) Uani 1 2 d S
I6 I 0.14293(5) 0.7500 0.41031(16) 0.0630(4) Uani 1 2 d S
I7 I 0.04349(3) 0.42635(4) 0.20482(12) 0.0661(3) Uani 1 1 d .
I8 I 0.15553(3) 0.41632(5) -0.06486(12) 0.0675(3) Uani 1 1 d .
I9 I 0.17025(4) 0.43068(5) 0.43395(13) 0.0763(3) Uani 1 1 d .
O1 O -0.0614(4) 0.6277(6) 0.3570(15) 0.087(4) Uani 1 1 d .
H21A H -0.0425 0.6383 0.4304 0.104 Uiso 1 1 calc R
H21B H -0.0851 0.6479 0.3781 0.104 Uiso 1 1 calc R
O2 O 0.2358(4) 0.6146(6) -0.3766(18) 0.102(4) Uani 1 1 d .
H22A H 0.2435 0.6289 -0.2808 0.122 Uiso 1 1 calc R
H22B H 0.2518 0.6328 -0.4503 0.122 Uiso 1 1 calc R
O3 O 0.0646(7) 0.7500 0.695(3) 0.157(13) Uani 1 2 d S
H23A H 0.0822 0.7500 0.6117 0.188 Uiso 1 2 calc SR
H23B H 0.0799 0.7500 0.7842 0.188 Uiso 1 2 calc SR
N1 N -0.0145(4) 0.5537(6) 0.1952(15) 0.067(3) Uani 1 1 d .
H31A H 0.0082 0.5363 0.1819 0.081 Uiso 1 1 calc R
H31B H -0.0306 0.5417 0.1242 0.081 Uiso 1 1 calc R
N2 N 0.1792(5) 0.5397(7) -0.2804(19) 0.087(5) Uani 1 1 d .
H32A H 0.1697 0.5233 -0.3620 0.104 Uiso 1 1 calc R
H32B H 0.1667 0.5253 -0.2022 0.104 Uiso 1 1 calc R
N3 N -0.0086(5) 0.7500 0.569(2) 0.079(6) Uani 1 2 d S
H33A H -0.0246 0.7500 0.4909 0.095 Uiso 1 2 calc SR
H33B H -0.0229 0.7500 0.6514 0.095 Uiso 1 2 calc SR
C1 C -0.0089(5) 0.6144(6) 0.1785(17) 0.063(4) Uani 1 1 d .
H1A H -0.0008 0.6232 0.0788 0.076 Uiso 1 1 calc R
H1B H 0.0107 0.6276 0.2464 0.076 Uiso 1 1 calc R
C2 C -0.0477(5) 0.6430(8) 0.212(2) 0.081(5) Uani 1 1 d .
H2A H -0.0447 0.6835 0.2067 0.097 Uiso 1 1 calc R
H2B H -0.0665 0.6318 0.1389 0.097 Uiso 1 1 calc R
C3 C -0.0683(6) 0.5692(9) 0.364(2) 0.085(6) Uani 1 1 d .
H3A H -0.0867 0.5584 0.2891 0.102 Uiso 1 1 calc R
H3B H -0.0790 0.5596 0.4598 0.102 Uiso 1 1 calc R
C4 C -0.0304(5) 0.5372(7) 0.3407(19) 0.071(4) Uani 1 1 d .
H4A H -0.0122 0.5465 0.4182 0.085 Uiso 1 1 calc R
H4B H -0.0350 0.4969 0.3431 0.085 Uiso 1 1 calc R
C5 C 0.2208(7) 0.5263(8) -0.268(2) 0.090(6) Uani 1 1 d .
H5A H 0.2302 0.5383 -0.1722 0.108 Uiso 1 1 calc R
H5B H 0.2243 0.4859 -0.2748 0.108 Uiso 1 1 calc R
C6 C 0.2429(6) 0.5534(8) -0.381(3) 0.093(6) Uani 1 1 d .
H6A H 0.2355 0.5387 -0.4770 0.111 Uiso 1 1 calc R
H6B H 0.2700 0.5459 -0.3668 0.111 Uiso 1 1 calc R
C7 C 0.1965(7) 0.6291(10) -0.403(2) 0.103(8) Uani 1 1 d .
H7A H 0.1888 0.6167 -0.5002 0.124 Uiso 1 1 calc R
H7B H 0.1933 0.6696 -0.3974 0.124 Uiso 1 1 calc R
C8 C 0.1717(5) 0.6010(10) -0.288(2) 0.091(7) Uani 1 1 d .
H8A H 0.1768 0.6178 -0.1922 0.109 Uiso 1 1 calc R
H8B H 0.1448 0.6073 -0.3111 0.109 Uiso 1 1 calc R
C9 C 0.0411(9) 0.6980(9) 0.690(2) 0.125(11) Uani 1 1 d .
H9A H 0.0578 0.6655 0.6824 0.150 Uiso 1 1 calc R
H9B H 0.0263 0.6947 0.7804 0.150 Uiso 1 1 calc R
C10 C 0.0152(7) 0.6993(7) 0.565(2) 0.098(7) Uani 1 1 d .
H10A H -0.0012 0.6663 0.5670 0.118 Uiso 1 1 calc R
H10B H 0.0299 0.6985 0.4743 0.118 Uiso 1 1 calc R

loop_
_atom_site_aniso_label
_atom_site_aniso_U_11
_atom_site_aniso_U_22
_atom_site_aniso_U_33
_atom_site_aniso_U_23
_atom_site_aniso_U_13
_atom_site_aniso_U_12
Pb1 0.0497(3) 0.0391(3) 0.0397(3) -0.00127(16) -0.00128(19) 0.00099(17)
Pb2 0.0516(3) 0.0514(3) 0.0432(3) -0.00014(19) -0.0031(2) 0.0014(2)
I1 0.0461(6) 0.0472(6) 0.0550(7) 0.000 0.0030(5) 0.000
I2 0.0612(5) 0.0603(5) 0.0427(5) -0.0032(3) -0.0126(4) 0.0011(4)
I3 0.0464(5) 0.0631(5) 0.0560(5) -0.0007(4) -0.0020(4) 0.0064(4)
I4 0.0648(5) 0.0599(5) 0.0412(5) 0.0004(4) 0.0080(4) -0.0035(4)
I5 0.0637(7) 0.0621(7) 0.0466(7) 0.000 0.0142(6) 0.000
I6 0.0876(10) 0.0503(7) 0.0510(7) 0.000 -0.0269(7) 0.000
I7 0.0661(6) 0.0716(6) 0.0606(6) 0.0022(4) -0.0041(5) -0.0176(5)
I8 0.0744(7) 0.0723(6) 0.0558(6) -0.0115(5) -0.0005(5) 0.0083(5)
I9 0.0876(8) 0.0874(8) 0.0538(6) 0.0101(5) -0.0096(5) 0.0225(6)
O1 0.082(8) 0.095(9) 0.083(9) -0.027(7) 0.026(7) 0.002(7)
O2 0.090(9) 0.096(10) 0.119(12) 0.026(9) 0.013(9) -0.014(8)
O3 0.093(18) 0.27(4) 0.11(2) 0.000 -0.047(15) 0.000
N1 0.075(8) 0.067(8) 0.060(8) -0.012(6) -0.004(6) -0.005(7)
N2 0.086(10) 0.085(10) 0.089(12) -0.017(9) 0.024(9) -0.030(8)
N3 0.053(10) 0.131(19) 0.054(12) 0.000 -0.020(9) 0.000
C1 0.072(9) 0.061(9) 0.056(9) 0.001(6) 0.002(7) -0.017(7)
C2 0.075(11) 0.079(11) 0.088(14) 0.015(10) 0.003(10) -0.002(9)
C3 0.076(12) 0.113(16) 0.065(11) 0.021(10) 0.001(9) -0.036(10)
C4 0.073(10) 0.075(10) 0.066(10) -0.003(8) -0.006(8) -0.021(8)
C5 0.127(18) 0.073(11) 0.069(12) 0.017(9) 0.014(12) 0.026(11)
C6 0.077(12) 0.093(14) 0.107(16) 0.012(12) 0.038(11) 0.016(10)
C7 0.126(18) 0.120(17) 0.065(12) 0.017(11) -0.014(12) 0.061(14)
C8 0.067(10) 0.149(19) 0.055(10) -0.003(11) -0.008(8) 0.055(12)
C9 0.22(3) 0.093(15) 0.057(11) -0.017(10) -0.035(15) 0.086(18)
C10 0.18(2) 0.048(9) 0.070(12) -0.004(8) 0.001(13) -0.031(11)

loop_
_atom_type_symbol
_atom_type_description
_atom_type_scat_dispersion_real
_atom_type_scat_dispersion_imag
_atom_type_scat_source
C C 0.0033 0.0016 'International Tables Vol C Tables 4.2.6.8 and 6.1.1.4'
H H 0.0000 0.0000 'International Tables Vol C Tables 4.2.6.8 and 6.1.1.4'
N N 0.0061 0.0033 'International Tables Vol C Tables 4.2.6.8 and 6.1.1.4'
O O 0.0106 0.0060 'International Tables Vol C Tables 4.2.6.8 and 6.1.1.4'
P P 0.1023 0.0942 'International Tables Vol C Tables 4.2.6.8 and 6.1.1.4'
I I -0.4742 1.8119 'International Tables Vol C Tables 4.2.6.8 and 6.1.1.4'
Pb Pb -3.3944 10.1111 'International Tables Vol C Tables 4.2.6.8 and 6.1.1.4'

loop_
_geom_angle_atom_site_label_1
_geom_angle_atom_site_label_2
_geom_angle_atom_site_label_3
_geom_angle
_geom_angle_site_symmetry_1
_geom_angle_site_symmetry_3
I3 Pb1 I4 88.47(3) . .
I3 Pb1 I2 86.93(3) . .
I4 Pb1 I2 87.54(3) . .
I3 Pb1 I6 98.16(3) . .
I4 Pb1 I6 86.74(3) . .
I2 Pb1 I6 172.23(4) . .
I3 Pb1 I5 91.54(3) . .
I4 Pb1 I5 173.93(3) . .
I2 Pb1 I5 98.52(3) . .
I6 Pb1 I5 87.26(3) . .
I3 Pb1 I1 171.09(3) . .
I4 Pb1 I1 100.42(3) . .
I2 Pb1 I1 92.80(3) . .
I6 Pb1 I1 83.09(3) . .
I5 Pb1 I1 79.69(3) . .
I8 Pb2 I9 95.41(3) . .
I8 Pb2 I7 95.42(3) . .
I9 Pb2 I7 102.35(4) . .
I8 Pb2 I3 93.53(3) . .
I9 Pb2 I3 90.14(3) . .
I7 Pb2 I3 163.85(3) . .
I8 Pb2 I2 89.47(3) . .
I9 Pb2 I2 170.71(3) . .
I7 Pb2 I2 85.00(3) . .
I3 Pb2 I2 81.66(3) . .
I8 Pb2 I4 170.86(3) . .
I9 Pb2 I4 92.82(3) . .
I7 Pb2 I4 86.68(3) . .
I3 Pb2 I4 82.46(3) . .
I2 Pb2 I4 81.84(3) . .
Pb1 I1 Pb1 78.62(3) 7_575 .
Pb1 I2 Pb2 77.18(2) . .
Pb1 I3 Pb2 78.29(2) . .
Pb1 I4 Pb2 77.53(2) . .
Pb1 I5 Pb1 78.84(3) . 7_575
Pb1 I6 Pb1 81.04(3) . 7_575
C3 O1 C2 110.2(14) . .
C3 O1 H21A 109.6 . .
C2 O1 H21A 109.6 . .
C3 O1 H21B 109.6 . .
C2 O1 H21B 109.6 . .
H21A O1 H21B 108.1 . .
C7 O2 C6 113.0(16) . .
C7 O2 H22A 109.0 . .
C6 O2 H22A 109.0 . .
C7 O2 H22B 109.0 . .
C6 O2 H22B 109.0 . .
H22A O2 H22B 107.8 . .
C9 O3 C9 113(3) . 7_575
C9 O3 H23A 109.0 . .
C9 O3 H23A 109.0 7_575 .
C9 O3 H23B 109.0 . .
C9 O3 H23B 109.0 7_575 .
H23A O3 H23B 107.8 . .
C1 N1 C4 113.7(13) . .
C1 N1 H31A 108.8 . .
C4 N1 H31A 108.8 . .
C1 N1 H31B 108.8 . .
C4 N1 H31B 108.8 . .
H31A N1 H31B 107.7 . .
C8 N2 C5 112.7(14) . .
C8 N2 H32A 109.0 . .
C5 N2 H32A 109.0 . .
C8 N2 H32B 109.0 . .
C5 N2 H32B 109.0 . .
H32A N2 H32B 107.8 . .
C10 N3 C10 111(2) 7_575 .
C10 N3 H33A 109.4 7_575 .
C10 N3 H33A 109.4 . .
C10 N3 H33B 109.4 7_575 .
C10 N3 H33B 109.4 . .
H33A N3 H33B 108.0 . .
N1 C1 C2 107.3(13) . .
N1 C1 H1A 110.3 . .
C2 C1 H1A 110.3 . .
N1 C1 H1B 110.3 . .
C2 C1 H1B 110.3 . .
H1A C1 H1B 108.5 . .
O1 C2 C1 111.1(15) . .
O1 C2 H2A 109.4 . .
C1 C2 H2A 109.4 . .
O1 C2 H2B 109.4 . .
C1 C2 H2B 109.4 . .
H2A C2 H2B 108.0 . .
O1 C3 C4 109.7(14) . .
O1 C3 H3A 109.7 . .
C4 C3 H3A 109.7 . .
O1 C3 H3B 109.7 . .
C4 C3 H3B 109.7 . .
H3A C3 H3B 108.2 . .
N1 C4 C3 108.1(14) . .
N1 C4 H4A 110.1 . .
C3 C4 H4A 110.1 . .
N1 C4 H4B 110.1 . .
C3 C4 H4B 110.1 . .
H4A C4 H4B 108.4 . .
C6 C5 N2 111.6(17) . .
C6 C5 H5A 109.3 . .
N2 C5 H5A 109.3 . .
C6 C5 H5B 109.3 . .
N2 C5 H5B 109.3 . .
H5A C5 H5B 108.0 . .
C5 C6 O2 109.5(15) . .
C5 C6 H6A 109.8 . .
O2 C6 H6A 109.8 . .
C5 C6 H6B 109.8 . .
O2 C6 H6B 109.8 . .
H6A C6 H6B 108.2 . .
O2 C7 C8 109.1(14) . .
O2 C7 H7A 109.9 . .
C8 C7 H7A 109.9 . .
O2 C7 H7B 109.9 . .
C8 C7 H7B 109.9 . .
H7A C7 H7B 108.3 . .
N2 C8 C7 111.4(14) . .
N2 C8 H8A 109.3 . .
C7 C8 H8A 109.3 . .
N2 C8 H8B 109.3 . .
C7 C8 H8B 109.3 . .
H8A C8 H8B 108.0 . .
C10 C9 O3 110.4(19) . .
C10 C9 H9A 109.6 . .
O3 C9 H9A 109.6 . .
C10 C9 H9B 109.6 . .
O3 C9 H9B 109.6 . .
H9A C9 H9B 108.1 . .
C9 C10 N3 110.5(15) . .
C9 C10 H10A 109.5 . .
N3 C10 H10A 109.5 . .
C9 C10 H10B 109.5 . .
N3 C10 H10B 109.5 . .
H10A C10 H10B 108.1 . .

loop_
_geom_bond_atom_site_label_1
_geom_bond_atom_site_label_2
_geom_bond_distance
_geom_bond_site_symmetry_2
Pb1 I3 3.1752(10) .
Pb1 I4 3.1880(10) .
Pb1 I2 3.2207(10) .
Pb1 I6 3.2315(11) .
Pb1 I5 3.3066(11) .
Pb1 I1 3.3144(10) .
Pb2 I8 3.0715(11) .
Pb2 I9 3.1012(12) .
Pb2 I7 3.1518(11) .
Pb2 I3 3.3478(11) .
Pb2 I2 3.3813(10) .
Pb2 I4 3.3873(10) .
I1 Pb1 3.3144(10) 7_575
I5 Pb1 3.3066(11) 7_575
I6 Pb1 3.2315(11) 7_575
O1 C3 1.41(2) .
O1 C2 1.44(2) .
O1 H21A 0.9700 .
O1 H21B 0.9700 .
O2 C7 1.43(2) .
O2 C6 1.48(2) .
O2 H22A 0.9700 .
O2 H22B 0.9700 .
O3 C9 1.48(3) .
O3 C9 1.48(3) 7_575
O3 H23A 0.9700 .
O3 H23B 0.9700 .
N1 C1 1.46(2) .
N1 C4 1.48(2) .
N1 H31A 0.9000 .
N1 H31B 0.9000 .
N2 C8 1.48(3) .
N2 C5 1.49(3) .
N2 H32A 0.9000 .
N2 H32B 0.9000 .
N3 C10 1.46(2) 7_575
N3 C10 1.46(2) .
N3 H33A 0.9000 .
N3 H33B 0.9000 .
C1 C2 1.54(2) .
C1 H1A 0.9700 .
C1 H1B 0.9700 .
C2 H2A 0.9700 .
C2 H2B 0.9700 .
C3 C4 1.54(3) .
C3 H3A 0.9700 .
C3 H3B 0.9700 .
C4 H4A 0.9700 .
C4 H4B 0.9700 .
C5 C6 1.44(3) .
C5 H5A 0.9700 .
C5 H5B 0.9700 .
C6 H6A 0.9700 .
C6 H6B 0.9700 .
C7 C8 1.51(3) .
C7 H7A 0.9700 .
C7 H7B 0.9700 .
C8 H8A 0.9700 .
C8 H8B 0.9700 .
C9 C10 1.45(3) .
C9 H9A 0.9700 .
C9 H9B 0.9700 .
C10 H10A 0.9700 .
C10 H10B 0.9700 .
